data_4085618
loop_
_publ_author_name
'Guo, Jia-Yi'
'Chan, Yuk-Chi'
'Li, Yongxin'
'Ganguly, Rakesh'
'So, Cheuk-Wai'

_publ_section_title
;
 Oxo-Bridged Bis(group 4 metal unsymmetric phosphonium-stabilized carbene)
 Complexes
;
_journal_issue 7
_journal_name_full Organometallics
_journal_page_first 1238
_journal_paper_doi 10.1021/om5012962
_journal_volume 34
_journal_year 2015
_chemical_formula_moiety 'C60 H70 Hf2 N4 O P4 S2 Si2, C4 H10 O'
_chemical_formula_sum 'C64 H80 Hf2 N4 O2 P4 S2 Si2'
_chemical_formula_weight 1538.48
_chemical_name_systematic
; 
 ? 
;
_space_group_IT_number 4
_symmetry_cell_setting monoclinic
_symmetry_space_group_name_Hall 'P 2yb'
_symmetry_space_group_name_H-M 'P 1 21 1'
_atom_sites_solution_hydrogens geom
_atom_sites_solution_primary direct
_atom_sites_solution_secondary difmap
_audit_creation_method SHELXL-97
_cell_angle_alpha 90.00
_cell_angle_beta 92.436(2)
_cell_angle_gamma 90.00
_cell_formula_units_Z 2
_cell_length_a 12.7016(5)
_cell_length_b 17.7710(6)
_cell_length_c 14.4417(5)
_cell_measurement_reflns_used 9969
_cell_measurement_temperature 103(2)
_cell_measurement_theta_max 30.44
_cell_measurement_theta_min 2.82
_cell_volume 3256.8(2)
_computing_cell_refinement 'Bruker SAINT'
_computing_data_collection 'Bruker APEX2'
_computing_data_reduction 'Bruker SAINT'
_computing_molecular_graphics 'Bruker SHELXTL'
_computing_publication_material 'Bruker SHELXTL'
_computing_structure_refinement 'SHELXL-97 (Sheldrick, 2008)'
_computing_structure_solution 'SHELXS-97 (Sheldrick, 2008)'
_diffrn_ambient_temperature 103(2)
_diffrn_measured_fraction_theta_full 0.996
_diffrn_measured_fraction_theta_max 0.996
_diffrn_measurement_device_type 'Bruker APEX-II CCD'
_diffrn_measurement_method '\f and \w scans'
_diffrn_radiation_monochromator graphite
_diffrn_radiation_source 'fine-focus sealed tube'
_diffrn_radiation_type MoK\a
_diffrn_radiation_wavelength 0.71073
_diffrn_reflns_av_R_equivalents 0.0416
_diffrn_reflns_av_sigmaI/netI 0.0656
_diffrn_reflns_limit_h_max 18
_diffrn_reflns_limit_h_min -18
_diffrn_reflns_limit_k_max 25
_diffrn_reflns_limit_k_min -23
_diffrn_reflns_limit_l_max 20
_diffrn_reflns_limit_l_min -20
_diffrn_reflns_number 79840
_diffrn_reflns_theta_full 31.06
_diffrn_reflns_theta_max 31.06
_diffrn_reflns_theta_min 1.82
_exptl_absorpt_coefficient_mu 3.430
_exptl_absorpt_correction_T_max 0.6837
_exptl_absorpt_correction_T_min 0.4260
_exptl_absorpt_correction_type multi-scan
_exptl_absorpt_process_details sadabs
_exptl_crystal_colour colourless
_exptl_crystal_density_diffrn 1.569
_exptl_crystal_density_method 'not measured'
_exptl_crystal_description plate
_exptl_crystal_F_000 1544
_exptl_crystal_size_max 0.30
_exptl_crystal_size_mid 0.23
_exptl_crystal_size_min 0.12
_refine_diff_density_max 1.532
_refine_diff_density_min -2.718
_refine_diff_density_rms 0.408
_refine_ls_abs_structure_details 'Flack H D (1983), Acta Cryst. A39, 876-881'
_refine_ls_abs_structure_Flack -0.019(5)
_refine_ls_extinction_method none
_refine_ls_goodness_of_fit_ref 1.080
_refine_ls_hydrogen_treatment constr
_refine_ls_matrix_type full
_refine_ls_number_parameters 733
_refine_ls_number_reflns 20147
_refine_ls_number_restraints 1
_refine_ls_restrained_S_all 1.080
_refine_ls_R_factor_all 0.0471
_refine_ls_R_factor_gt 0.0325
_refine_ls_shift/su_max 0.002
_refine_ls_shift/su_mean 0.000
_refine_ls_structure_factor_coef Fsqd
_refine_ls_weighting_details 'calc w=1/[\s^2^(Fo^2^)+(0.0430P)^2^+0.0000P] where P=(Fo^2^+2Fc^2^)/3'
_refine_ls_weighting_scheme calc
_refine_ls_wR_factor_gt 0.0650
_refine_ls_wR_factor_ref 0.0893
_reflns_number_gt 17513
_reflns_number_total 20147
_reflns_threshold_expression >2sigma(I)
_cod_data_source_file om5012962_si_002.cif
_cod_data_source_block scw249
_cod_depositor_comments
;
The following automatic conversions were performed:

'_symmetry_cell_setting' value 'Monoclinic' changed to 'monoclinic'
according to
/usr/data/users/saulius/crontab/automatic-downloads/rss-feeds/ACS/lib/dictionaries/cif_core.dic
dictionary named 'cif_core.dic' version 2.4.2 from 2011-04-26.

Automatic conversion script
Id: cif_fix_values 3105 2015-03-04 15:46:00Z robertas 

 Adding full bibliography for 4085616--4085622.cif.
;
_cod_original_sg_symbol_H-M P2(1)
_cod_database_code 4085618

loop_
_symmetry_equiv_pos_as_xyz
'x, y, z'
'-x, y+1/2, -z'

loop_
_atom_site_label
_atom_site_type_symbol
_atom_site_fract_x
_atom_site_fract_y
_atom_site_fract_z
_atom_site_U_iso_or_equiv
_atom_site_adp_type
_atom_site_occupancy
_atom_site_symmetry_multiplicity
_atom_site_calc_flag
_atom_site_refinement_flags
Hf1 Hf 0.215460(15) 0.378480(10) 0.744448(12) 0.01159(5) Uani 1 1 d .
Hf2 Hf 0.214632(14) 0.206444(10) 0.759286(12) 0.01127(5) Uani 1 1 d .
C1 C 0.3121(4) 0.3134(3) 0.8652(3) 0.0121(9) Uani 1 1 d .
C2 C 0.3029(4) 0.2687(3) 0.6406(3) 0.0113(9) Uani 1 1 d .
C3 C 0.5483(4) 0.3458(3) 0.8743(3) 0.0147(10) Uani 1 1 d .
C4 C 0.6291(4) 0.3991(3) 0.8710(4) 0.0215(12) Uani 1 1 d .
H4 H 0.6122 0.4512 0.8686 0.026 Uiso 1 1 calc R
C5 C 0.7327(4) 0.3768(4) 0.8713(4) 0.0269(12) Uani 1 1 d .
H5 H 0.7873 0.4132 0.8689 0.032 Uiso 1 1 calc R
C6 C 0.7569(4) 0.3003(4) 0.8752(4) 0.0285(13) Uani 1 1 d .
H6 H 0.8286 0.2848 0.8768 0.034 Uiso 1 1 calc R
C7 C 0.6787(5) 0.2471(4) 0.8767(4) 0.0279(13) Uani 1 1 d .
H7 H 0.6960 0.1951 0.8787 0.033 Uiso 1 1 calc R
C8 C 0.5731(4) 0.2699(3) 0.8753(3) 0.0173(11) Uani 1 1 d .
H8 H 0.5185 0.2334 0.8751 0.021 Uiso 1 1 calc R
C9 C 0.4077(4) 0.4342(3) 0.9825(3) 0.0131(10) Uani 1 1 d .
C10 C 0.4937(5) 0.4448(3) 1.0434(3) 0.0176(11) Uani 1 1 d .
H10 H 0.5587 0.4207 1.0320 0.021 Uiso 1 1 calc R
C11 C 0.4856(4) 0.4906(3) 1.1213(3) 0.0212(11) Uani 1 1 d .
H11 H 0.5452 0.4988 1.1620 0.025 Uiso 1 1 calc R
C12 C 0.3900(5) 0.5240(3) 1.1390(4) 0.0232(12) Uani 1 1 d .
H12 H 0.3839 0.5548 1.1923 0.028 Uiso 1 1 calc R
C13 C 0.3036(5) 0.5127(3) 1.0796(4) 0.0239(12) Uani 1 1 d .
H13 H 0.2380 0.5355 1.0923 0.029 Uiso 1 1 calc R
C14 C 0.3120(4) 0.4683(3) 1.0012(4) 0.0184(11) Uani 1 1 d .
H14 H 0.2524 0.4611 0.9602 0.022 Uiso 1 1 calc R
C15 C 0.1889(4) 0.3047(3) 1.0358(3) 0.0160(11) Uani 1 1 d .
C16 C 0.1034(5) 0.3421(4) 0.9960(4) 0.0329(15) Uani 1 1 d .
H16 H 0.0895 0.3393 0.9310 0.039 Uiso 1 1 calc R
C17 C 0.0381(6) 0.3834(5) 1.0502(5) 0.053(2) Uani 1 1 d .
H17 H -0.0202 0.4096 1.0222 0.064 Uiso 1 1 calc R
C18 C 0.0571(6) 0.3870(5) 1.1454(4) 0.052(2) Uani 1 1 d .
H18 H 0.0134 0.4171 1.1823 0.062 Uiso 1 1 calc R
C19 C 0.1385(5) 0.3474(4) 1.1858(4) 0.0359(15) Uani 1 1 d .
H19 H 0.1498 0.3479 1.2512 0.043 Uiso 1 1 calc R
C20 C 0.2046(4) 0.3066(3) 1.1318(4) 0.0230(13) Uani 1 1 d .
H20 H 0.2616 0.2794 1.1604 0.028 Uiso 1 1 calc R
C21 C 0.3870(4) 0.2232(3) 1.0270(3) 0.0140(10) Uani 1 1 d .
C22 C 0.4402(4) 0.2695(3) 1.0919(3) 0.0203(11) Uani 1 1 d .
H22 H 0.4170 0.3198 1.1004 0.024 Uiso 1 1 calc R
C23 C 0.5267(5) 0.2426(3) 1.1438(4) 0.0263(13) Uani 1 1 d .
H23 H 0.5613 0.2740 1.1888 0.032 Uiso 1 1 calc R
C24 C 0.5627(5) 0.1702(3) 1.1302(4) 0.0263(13) Uani 1 1 d .
H24 H 0.6228 0.1521 1.1647 0.032 Uiso 1 1 calc R
C25 C 0.5103(5) 0.1244(3) 1.0661(4) 0.0250(13) Uani 1 1 d .
H25 H 0.5335 0.0741 1.0577 0.030 Uiso 1 1 calc R
C26 C 0.4245(4) 0.1512(3) 1.0141(4) 0.0173(11) Uani 1 1 d .
H26 H 0.3907 0.1196 0.9688 0.021 Uiso 1 1 calc R
C27 C 0.0040(5) 0.1157(3) 0.9273(4) 0.0293(14) Uani 1 1 d .
H27A H -0.0255 0.1651 0.9416 0.044 Uiso 1 1 calc R
H27B H -0.0332 0.0767 0.9609 0.044 Uiso 1 1 calc R
H27C H -0.0043 0.1063 0.8605 0.044 Uiso 1 1 calc R
C28 C 0.1568(6) 0.1194(4) 1.0934(4) 0.0314(15) Uani 1 1 d .
H28A H 0.2309 0.1247 1.1141 0.047 Uiso 1 1 calc R
H28B H 0.1279 0.0733 1.1197 0.047 Uiso 1 1 calc R
H28C H 0.1169 0.1629 1.1141 0.047 Uiso 1 1 calc R
C29 C 0.2055(5) 0.0219(3) 0.9289(4) 0.0277(13) Uani 1 1 d .
H29A H 0.2148 0.0215 0.8619 0.042 Uiso 1 1 calc R
H29B H 0.1584 -0.0193 0.9453 0.042 Uiso 1 1 calc R
H29C H 0.2741 0.0152 0.9616 0.042 Uiso 1 1 calc R
C30 C 0.5370(4) 0.2322(3) 0.6310(3) 0.0171(10) Uani 1 1 d .
C31 C 0.6161(4) 0.1786(3) 0.6217(4) 0.0214(11) Uani 1 1 d .
H31 H 0.5980 0.1271 0.6136 0.026 Uiso 1 1 calc R
C32 C 0.7200(4) 0.2001(4) 0.6241(4) 0.0267(12) Uani 1 1 d .
H32 H 0.7733 0.1632 0.6176 0.032 Uiso 1 1 calc R
C33 C 0.7478(4) 0.2741(4) 0.6357(4) 0.0300(15) Uani 1 1 d .
H33 H 0.8200 0.2882 0.6373 0.036 Uiso 1 1 calc R
C34 C 0.6706(4) 0.3283(3) 0.6451(4) 0.0232(12) Uani 1 1 d .
H34 H 0.6898 0.3797 0.6524 0.028 Uiso 1 1 calc R
C35 C 0.5651(4) 0.3075(3) 0.6438(3) 0.0167(11) Uani 1 1 d .
H35 H 0.5122 0.3445 0.6516 0.020 Uiso 1 1 calc R
C36 C 0.3851(4) 0.1481(3) 0.5222(3) 0.0150(10) Uani 1 1 d .
C37 C 0.3053(4) 0.0935(3) 0.5144(4) 0.0201(11) Uani 1 1 d .
H37 H 0.2626 0.0841 0.5656 0.024 Uiso 1 1 calc R
C38 C 0.2881(5) 0.0531(3) 0.4329(4) 0.0272(13) Uani 1 1 d .
H38 H 0.2327 0.0173 0.4280 0.033 Uiso 1 1 calc R
C39 C 0.3523(5) 0.0653(3) 0.3582(4) 0.0281(13) Uani 1 1 d .
H39 H 0.3419 0.0371 0.3027 0.034 Uiso 1 1 calc R
C40 C 0.4315(5) 0.1189(4) 0.3660(4) 0.0316(15) Uani 1 1 d .
H40 H 0.4750 0.1276 0.3152 0.038 Uiso 1 1 calc R
C41 C 0.4479(5) 0.1601(3) 0.4473(4) 0.0234(12) Uani 1 1 d .
H41 H 0.5025 0.1967 0.4515 0.028 Uiso 1 1 calc R
C42 C 0.3519(4) 0.3593(3) 0.4724(3) 0.0141(10) Uani 1 1 d .
C43 C 0.4138(4) 0.4180(3) 0.5100(4) 0.0201(11) Uani 1 1 d .
H43 H 0.4091 0.4304 0.5737 0.024 Uiso 1 1 calc R
C44 C 0.4818(5) 0.4582(3) 0.4559(4) 0.0263(13) Uani 1 1 d .
H44 H 0.5253 0.4965 0.4830 0.032 Uiso 1 1 calc R
C45 C 0.4860(5) 0.4426(4) 0.3634(4) 0.0320(14) Uani 1 1 d .
H45 H 0.5307 0.4712 0.3259 0.038 Uiso 1 1 calc R
C46 C 0.4253(5) 0.3851(4) 0.3240(4) 0.0283(12) Uani 1 1 d .
H46 H 0.4289 0.3746 0.2597 0.034 Uiso 1 1 calc R
C47 C 0.3587(4) 0.3427(3) 0.3782(4) 0.0201(11) Uani 1 1 d .
H47 H 0.3183 0.3027 0.3512 0.024 Uiso 1 1 calc R
C48 C 0.1499(4) 0.2771(3) 0.4781(3) 0.0174(11) Uani 1 1 d .
C49 C 0.1689(5) 0.2239(3) 0.4101(4) 0.0242(12) Uani 1 1 d .
H49 H 0.2393 0.2095 0.3987 0.029 Uiso 1 1 calc R
C50 C 0.0857(5) 0.1916(3) 0.3588(4) 0.0320(14) Uani 1 1 d .
H50 H 0.0997 0.1562 0.3116 0.038 Uiso 1 1 calc R
C51 C -0.0163(5) 0.2102(4) 0.3756(4) 0.0333(14) Uani 1 1 d .
H51 H -0.0729 0.1885 0.3397 0.040 Uiso 1 1 calc R
C52 C -0.0358(5) 0.2606(4) 0.4451(5) 0.0385(16) Uani 1 1 d .
H52 H -0.1065 0.2728 0.4581 0.046 Uiso 1 1 calc R
C53 C 0.0460(4) 0.2938(4) 0.4961(4) 0.0278(11) Uani 1 1 d .
H53 H 0.0311 0.3284 0.5440 0.033 Uiso 1 1 calc R
C54 C 0.1590(6) 0.4732(4) 0.4106(4) 0.0323(15) Uani 1 1 d .
H54A H 0.2327 0.4718 0.3931 0.048 Uiso 1 1 calc R
H54B H 0.1243 0.5175 0.3829 0.048 Uiso 1 1 calc R
H54C H 0.1228 0.4276 0.3881 0.048 Uiso 1 1 calc R
C55 C 0.0128(5) 0.4948(4) 0.5653(4) 0.0347(15) Uani 1 1 d .
H55A H -0.0317 0.4584 0.5309 0.052 Uiso 1 1 calc R
H55B H -0.0074 0.5459 0.5466 0.052 Uiso 1 1 calc R
H55C H 0.0035 0.4886 0.6319 0.052 Uiso 1 1 calc R
C56 C 0.2327(6) 0.5606(3) 0.5808(4) 0.0353(15) Uani 1 1 d .
H56A H 0.2294 0.5649 0.6482 0.053 Uiso 1 1 calc R
H56B H 0.2043 0.6065 0.5515 0.053 Uiso 1 1 calc R
H56C H 0.3061 0.5539 0.5643 0.053 Uiso 1 1 calc R
C57 C 0.1344(4) 0.5355(3) 0.8190(4) 0.0246(12) Uani 1 1 d .
H57A H 0.0889 0.5687 0.7808 0.037 Uiso 1 1 calc R
H57B H 0.2084 0.5474 0.8090 0.037 Uiso 1 1 calc R
H57C H 0.1199 0.5429 0.8845 0.037 Uiso 1 1 calc R
C58 C 0.0008(4) 0.4405(3) 0.8061(4) 0.0256(12) Uani 1 1 d .
H58A H -0.0145 0.4458 0.8718 0.038 Uiso 1 1 calc R
H58B H -0.0147 0.3889 0.7859 0.038 Uiso 1 1 calc R
H58C H -0.0430 0.4757 0.7692 0.038 Uiso 1 1 calc R
C59 C 0.0032(5) 0.1500(3) 0.6732(4) 0.0317(14) Uani 1 1 d .
H59A H -0.0069 0.1380 0.6072 0.048 Uiso 1 1 calc R
H59B H -0.0072 0.2041 0.6824 0.048 Uiso 1 1 calc R
H59C H -0.0480 0.1219 0.7085 0.048 Uiso 1 1 calc R
C60 C 0.1232(5) 0.0480(3) 0.6913(4) 0.0268(12) Uani 1 1 d .
H60A H 0.0783 0.0205 0.7333 0.040 Uiso 1 1 calc R
H60B H 0.1970 0.0343 0.7045 0.040 Uiso 1 1 calc R
H60C H 0.1031 0.0350 0.6270 0.040 Uiso 1 1 calc R
C61 C 0.6742(6) 0.2849(8) 0.3798(5) 0.089(4) Uani 1 1 d .
H61A H 0.6024 0.2737 0.3562 0.134 Uiso 1 1 calc R
H61B H 0.6712 0.3129 0.4381 0.134 Uiso 1 1 calc R
H61C H 0.7127 0.2377 0.3908 0.134 Uiso 1 1 calc R
C62 C 0.7293(7) 0.3311(6) 0.3103(7) 0.077(3) Uani 1 1 d .
H62A H 0.7909 0.3579 0.3386 0.092 Uiso 1 1 calc R
H62B H 0.6812 0.3677 0.2788 0.092 Uiso 1 1 calc R
C63 C 0.8127(9) 0.3001(8) 0.1702(8) 0.094(3) Uani 1 1 d .
H63A H 0.8716 0.3326 0.1931 0.113 Uiso 1 1 calc R
H63B H 0.7625 0.3310 0.1322 0.113 Uiso 1 1 calc R
C64 C 0.8524(8) 0.2370(5) 0.1155(6) 0.067(3) Uani 1 1 d .
H64A H 0.9069 0.2100 0.1522 0.100 Uiso 1 1 calc R
H64B H 0.8824 0.2565 0.0589 0.100 Uiso 1 1 calc R
H64C H 0.7942 0.2027 0.0990 0.100 Uiso 1 1 calc R
N1 N 0.2135(3) 0.1856(2) 0.9078(3) 0.0148(9) Uani 1 1 d .
N2 N 0.2011(3) 0.3970(2) 0.5965(3) 0.0139(9) Uani 1 1 d .
N3 N 0.1135(4) 0.4573(2) 0.7934(3) 0.0185(9) Uani 1 1 d .
N4 N 0.1097(4) 0.1292(2) 0.7051(3) 0.0198(10) Uani 1 1 d .
O1 O 0.1192(2) 0.2929(3) 0.7513(2) 0.0149(6) Uani 1 1 d .
O2 O 0.7628(4) 0.2676(4) 0.2437(4) 0.065(2) Uani 1 1 d .
P1 P 0.41170(9) 0.37769(8) 0.87629(7) 0.0119(2) Uani 1 1 d .
P2 P 0.27573(10) 0.25704(7) 0.95532(8) 0.0116(2) Uani 1 1 d .
P3 P 0.39969(9) 0.20314(8) 0.62916(7) 0.0121(2) Uani 1 1 d .
P4 P 0.25360(10) 0.32306(7) 0.54965(8) 0.0122(2) Uani 1 1 d .
S1 S 0.39232(11) 0.45282(7) 0.76972(8) 0.0147(3) Uani 1 1 d .
S2 S 0.38885(11) 0.13059(7) 0.73784(8) 0.0155(3) Uani 1 1 d .
Si1 Si 0.15361(13) 0.47826(9) 0.53976(10) 0.0227(3) Uani 1 1 d .
Si2 Si 0.14696(12) 0.11379(8) 0.96329(10) 0.0181(3) Uani 1 1 d .

loop_
_atom_site_aniso_label
_atom_site_aniso_U_11
_atom_site_aniso_U_22
_atom_site_aniso_U_33
_atom_site_aniso_U_23
_atom_site_aniso_U_13
_atom_site_aniso_U_12
Hf1 0.01518(10) 0.00868(10) 0.01072(8) -0.00025(8) -0.00147(6) 0.00112(8)
Hf2 0.01540(10) 0.00858(10) 0.00970(8) -0.00031(8) -0.00112(6) -0.00094(8)
C1 0.014(2) 0.011(2) 0.011(2) -0.0016(17) -0.0001(17) -0.0033(17)
C2 0.015(2) 0.009(2) 0.009(2) -0.0013(17) 0.0015(17) 0.0018(17)
C3 0.016(2) 0.018(3) 0.010(2) -0.0023(19) 0.0005(17) -0.002(2)
C4 0.026(3) 0.019(3) 0.020(3) -0.003(2) 0.004(2) -0.003(2)
C5 0.019(3) 0.035(3) 0.027(3) -0.008(3) 0.003(2) -0.006(3)
C6 0.016(2) 0.040(4) 0.029(3) -0.005(3) 0.000(2) 0.004(3)
C7 0.030(3) 0.026(3) 0.027(3) 0.001(3) 0.001(2) 0.010(3)
C8 0.021(3) 0.017(3) 0.015(2) 0.0000(19) 0.0000(19) 0.0006(19)
C9 0.021(3) 0.007(2) 0.011(2) 0.0011(18) 0.0001(18) -0.0018(19)
C10 0.026(3) 0.014(3) 0.013(2) 0.001(2) 0.001(2) -0.003(2)
C11 0.033(3) 0.018(3) 0.013(2) -0.002(2) -0.005(2) -0.008(2)
C12 0.039(3) 0.016(3) 0.014(2) -0.009(2) 0.000(2) -0.001(2)
C13 0.031(3) 0.020(3) 0.021(3) -0.006(2) 0.005(2) 0.002(2)
C14 0.025(3) 0.016(3) 0.014(2) -0.0014(19) 0.000(2) -0.005(2)
C15 0.019(2) 0.012(3) 0.018(2) -0.0010(19) 0.0039(18) -0.0017(19)
C16 0.033(3) 0.049(4) 0.017(3) 0.003(3) 0.004(2) 0.014(3)
C17 0.047(4) 0.077(6) 0.035(3) 0.009(4) 0.009(3) 0.043(4)
C18 0.069(5) 0.059(5) 0.029(3) -0.010(4) 0.019(3) 0.033(4)
C19 0.047(4) 0.042(4) 0.019(3) -0.010(3) 0.003(3) 0.008(3)
C20 0.029(3) 0.022(4) 0.018(3) -0.001(2) 0.003(2) 0.007(2)
C21 0.020(2) 0.009(2) 0.013(2) 0.0015(17) -0.0012(17) -0.0006(18)
C22 0.029(3) 0.016(3) 0.015(2) -0.001(2) -0.004(2) -0.001(2)
C23 0.032(3) 0.026(3) 0.020(3) -0.003(2) -0.012(2) 0.003(2)
C24 0.033(3) 0.024(3) 0.020(3) 0.001(2) -0.010(2) 0.013(3)
C25 0.033(3) 0.015(3) 0.026(3) 0.002(2) -0.004(2) 0.008(2)
C26 0.020(3) 0.016(3) 0.017(2) -0.004(2) 0.000(2) -0.001(2)
C27 0.032(3) 0.028(3) 0.029(3) 0.005(3) 0.008(3) -0.011(3)
C28 0.045(4) 0.031(4) 0.018(3) 0.000(2) 0.003(3) -0.018(3)
C29 0.040(3) 0.010(3) 0.033(3) 0.004(2) -0.001(3) -0.008(2)
C30 0.016(2) 0.024(3) 0.011(2) 0.000(2) -0.0012(17) 0.002(2)
C31 0.026(3) 0.017(3) 0.021(3) -0.004(2) 0.000(2) 0.005(2)
C32 0.019(3) 0.035(4) 0.026(3) -0.010(3) 0.001(2) 0.008(3)
C33 0.014(2) 0.049(5) 0.027(3) -0.005(3) 0.002(2) -0.002(2)
C34 0.024(3) 0.022(3) 0.023(3) -0.002(2) 0.001(2) -0.006(2)
C35 0.019(2) 0.017(3) 0.014(2) -0.0001(19) 0.0026(18) 0.0021(19)
C36 0.022(3) 0.012(3) 0.011(2) -0.0006(19) -0.0006(18) 0.007(2)
C37 0.026(3) 0.016(3) 0.019(3) -0.005(2) 0.001(2) 0.001(2)
C38 0.030(3) 0.023(3) 0.028(3) -0.011(3) -0.001(2) -0.005(2)
C39 0.042(4) 0.025(3) 0.018(3) -0.010(2) 0.001(2) 0.003(3)
C40 0.040(4) 0.043(4) 0.013(3) -0.005(2) 0.012(2) -0.003(3)
C41 0.028(3) 0.025(3) 0.017(3) -0.002(2) 0.002(2) 0.000(2)
C42 0.021(2) 0.008(2) 0.013(2) 0.0023(17) 0.0017(18) 0.0010(18)
C43 0.023(3) 0.022(3) 0.015(2) 0.000(2) -0.0013(19) 0.002(2)
C44 0.035(3) 0.017(3) 0.026(3) 0.002(2) -0.002(2) -0.008(2)
C45 0.049(4) 0.024(3) 0.023(3) 0.004(2) 0.006(3) -0.015(3)
C46 0.041(3) 0.025(3) 0.019(2) 0.001(3) 0.008(2) -0.005(3)
C47 0.029(3) 0.016(3) 0.015(2) -0.002(2) 0.002(2) 0.000(2)
C48 0.023(2) 0.012(3) 0.016(2) 0.0012(19) -0.0082(19) 0.0001(19)
C49 0.038(3) 0.016(3) 0.019(2) 0.001(2) 0.001(2) -0.007(2)
C50 0.052(4) 0.024(3) 0.020(3) -0.002(2) 0.001(2) -0.011(3)
C51 0.041(3) 0.030(3) 0.028(3) 0.008(3) -0.015(2) -0.015(3)
C52 0.028(3) 0.045(4) 0.041(4) -0.006(3) -0.013(3) -0.002(3)
C53 0.024(2) 0.032(3) 0.026(3) -0.005(3) -0.008(2) 0.001(3)
C54 0.053(4) 0.028(3) 0.016(3) 0.006(2) -0.001(3) 0.022(3)
C55 0.043(4) 0.037(4) 0.024(3) 0.001(3) -0.002(3) 0.024(3)
C56 0.058(4) 0.017(3) 0.031(3) 0.005(3) 0.008(3) 0.011(3)
C57 0.030(3) 0.017(3) 0.027(3) -0.001(2) 0.003(2) 0.007(2)
C58 0.020(3) 0.025(3) 0.032(3) 0.004(3) 0.003(2) 0.009(2)
C59 0.032(3) 0.024(3) 0.038(3) -0.004(3) -0.013(3) -0.006(3)
C60 0.036(3) 0.015(3) 0.029(3) -0.004(2) -0.007(2) -0.007(2)
C61 0.052(5) 0.174(11) 0.040(4) 0.034(6) -0.023(4) -0.037(7)
C62 0.038(5) 0.115(9) 0.076(7) -0.007(6) -0.017(4) -0.008(5)
C63 0.095(7) 0.100(9) 0.089(7) 0.001(8) 0.034(6) -0.001(8)
C64 0.096(7) 0.058(6) 0.047(5) 0.001(4) 0.006(5) 0.012(5)
N1 0.017(2) 0.015(2) 0.0117(19) -0.0020(16) 0.0010(15) -0.0029(16)
N2 0.021(2) 0.007(2) 0.0133(19) -0.0002(15) -0.0026(16) 0.0029(16)
N3 0.023(2) 0.015(2) 0.018(2) -0.0009(17) 0.0022(18) 0.0071(17)
N4 0.027(3) 0.015(2) 0.017(2) -0.0014(18) -0.0010(18) -0.0071(18)
O1 0.0160(14) 0.0130(15) 0.0156(16) 0.0006(16) 0.0000(12) 0.0001(19)
O2 0.033(3) 0.094(6) 0.068(4) -0.018(3) -0.005(3) 0.005(3)
P1 0.0157(6) 0.0098(6) 0.0100(5) -0.0005(5) -0.0009(4) -0.0013(5)
P2 0.0162(6) 0.0100(6) 0.0086(5) -0.0008(4) -0.0003(4) -0.0011(5)
P3 0.0174(6) 0.0093(6) 0.0097(5) 0.0005(5) -0.0001(4) 0.0023(5)
P4 0.0182(6) 0.0086(6) 0.0097(5) 0.0005(5) -0.0022(5) 0.0015(5)
S1 0.0208(7) 0.0111(6) 0.0122(5) 0.0016(5) -0.0009(5) -0.0029(5)
S2 0.0224(7) 0.0114(6) 0.0124(6) 0.0026(5) -0.0001(5) 0.0046(5)
Si1 0.0352(9) 0.0173(8) 0.0157(7) 0.0042(6) 0.0014(6) 0.0134(7)
Si2 0.0252(8) 0.0143(7) 0.0148(7) 0.0024(5) 0.0010(6) -0.0068(6)

loop_
_atom_type_symbol
_atom_type_description
_atom_type_scat_dispersion_real
_atom_type_scat_dispersion_imag
_atom_type_scat_source
C C 0.0033 0.0016 'International Tables Vol C Tables 4.2.6.8 and 6.1.1.4'
H H 0.0000 0.0000 'International Tables Vol C Tables 4.2.6.8 and 6.1.1.4'
N N 0.0061 0.0033 'International Tables Vol C Tables 4.2.6.8 and 6.1.1.4'
O O 0.0106 0.0060 'International Tables Vol C Tables 4.2.6.8 and 6.1.1.4'
Si Si 0.0817 0.0704 'International Tables Vol C Tables 4.2.6.8 and 6.1.1.4'
P P 0.1023 0.0942 'International Tables Vol C Tables 4.2.6.8 and 6.1.1.4'
S S 0.1246 0.1234 'International Tables Vol C Tables 4.2.6.8 and 6.1.1.4'
Hf Hf -0.5830 6.1852 'International Tables Vol C Tables 4.2.6.8 and 6.1.1.4'

loop_
_geom_angle_atom_site_label_1
_geom_angle_atom_site_label_2
_geom_angle_atom_site_label_3
_geom_angle
O1 Hf1 N3 96.19(17)
O1 Hf1 N2 98.16(14)
N3 Hf1 N2 102.04(16)
O1 Hf1 C1 83.68(14)
N3 Hf1 C1 113.02(16)
N2 Hf1 C1 144.54(15)
O1 Hf1 S1 156.86(10)
N3 Hf1 S1 99.09(13)
N2 Hf1 S1 95.54(11)
C1 Hf1 S1 74.40(11)
O1 Hf1 C2 75.04(14)
N3 Hf1 C2 162.80(16)
N2 Hf1 C2 65.44(14)
C1 Hf1 C2 81.16(14)
S1 Hf1 C2 94.04(10)
O1 Hf1 Hf2 38.48(10)
N3 Hf1 Hf2 130.70(13)
N2 Hf1 Hf2 102.75(11)
C1 Hf1 Hf2 57.94(11)
S1 Hf1 Hf2 119.94(3)
C2 Hf1 Hf2 47.72(10)
O1 Hf2 N4 96.47(17)
O1 Hf2 N1 99.29(14)
N4 Hf2 N1 103.38(16)
O1 Hf2 C2 84.33(14)
N4 Hf2 C2 111.01(17)
N1 Hf2 C2 144.82(15)
O1 Hf2 S2 157.03(11)
N4 Hf2 S2 98.57(14)
N1 Hf2 S2 94.01(11)
C2 Hf2 S2 74.11(11)
O1 Hf2 C1 75.47(14)
N4 Hf2 C1 164.28(16)
N1 Hf2 C1 65.46(15)
C2 Hf2 C1 82.00(14)
S2 Hf2 C1 93.43(10)
O1 Hf2 Hf1 38.45(10)
N4 Hf2 Hf1 130.31(13)
N1 Hf2 Hf1 103.81(11)
C2 Hf2 Hf1 58.58(11)
S2 Hf2 Hf1 119.96(3)
C1 Hf2 Hf1 48.39(10)
P1 C1 P2 122.7(3)
P1 C1 Hf1 95.8(2)
P2 C1 Hf1 133.5(2)
P1 C1 Hf2 147.4(2)
P2 C1 Hf2 83.53(17)
Hf1 C1 Hf2 73.67(12)
P3 C2 P4 123.2(3)
P3 C2 Hf2 96.7(2)
P4 C2 Hf2 130.2(2)
P3 C2 Hf1 148.7(2)
P4 C2 Hf1 82.85(17)
Hf2 C2 Hf1 73.70(12)
C8 C3 C4 119.5(5)
C8 C3 P1 121.2(4)
C4 C3 P1 119.3(4)
C5 C4 C3 120.6(5)
C5 C4 H4 119.7
C3 C4 H4 119.7
C4 C5 C6 119.4(5)
C4 C5 H5 120.3
C6 C5 H5 120.3
C7 C6 C5 120.9(5)
C7 C6 H6 119.5
C5 C6 H6 119.5
C6 C7 C8 119.6(6)
C6 C7 H7 120.2
C8 C7 H7 120.2
C3 C8 C7 120.0(5)
C3 C8 H8 120.0
C7 C8 H8 120.0
C10 C9 C14 119.3(5)
C10 C9 P1 123.7(4)
C14 C9 P1 117.0(4)
C9 C10 C11 120.5(5)
C9 C10 H10 119.8
C11 C10 H10 119.8
C12 C11 C10 119.6(5)
C12 C11 H11 120.2
C10 C11 H11 120.2
C13 C12 C11 120.2(5)
C13 C12 H12 119.9
C11 C12 H12 119.9
C12 C13 C14 120.2(5)
C12 C13 H13 119.9
C14 C13 H13 119.9
C13 C14 C9 120.2(5)
C13 C14 H14 119.9
C9 C14 H14 119.9
C16 C15 C20 118.7(5)
C16 C15 P2 116.2(4)
C20 C15 P2 125.1(4)
C17 C16 C15 120.3(5)
C17 C16 H16 119.9
C15 C16 H16 119.9
C16 C17 C18 120.3(6)
C16 C17 H17 119.8
C18 C17 H17 119.8
C19 C18 C17 119.8(6)
C19 C18 H18 120.1
C17 C18 H18 120.1
C18 C19 C20 120.0(5)
C18 C19 H19 120.0
C20 C19 H19 120.0
C19 C20 C15 120.8(5)
C19 C20 H20 119.6
C15 C20 H20 119.6
C26 C21 C22 118.5(5)
C26 C21 P2 119.6(4)
C22 C21 P2 121.9(4)
C23 C22 C21 120.4(5)
C23 C22 H22 119.8
C21 C22 H22 119.8
C24 C23 C22 120.2(5)
C24 C23 H23 119.9
C22 C23 H23 119.9
C23 C24 C25 119.4(5)
C23 C24 H24 120.3
C25 C24 H24 120.3
C26 C25 C24 120.5(5)
C26 C25 H25 119.8
C24 C25 H25 119.8
C21 C26 C25 121.0(5)
C21 C26 H26 119.5
C25 C26 H26 119.5
Si2 C27 H27A 109.5
Si2 C27 H27B 109.5
H27A C27 H27B 109.5
Si2 C27 H27C 109.5
H27A C27 H27C 109.5
H27B C27 H27C 109.5
Si2 C28 H28A 109.5
Si2 C28 H28B 109.5
H28A C28 H28B 109.5
Si2 C28 H28C 109.5
H28A C28 H28C 109.5
H28B C28 H28C 109.5
Si2 C29 H29A 109.5
Si2 C29 H29B 109.5
H29A C29 H29B 109.5
Si2 C29 H29C 109.5
H29A C29 H29C 109.5
H29B C29 H29C 109.5
C35 C30 C31 119.1(5)
C35 C30 P3 121.0(4)
C31 C30 P3 119.9(4)
C32 C31 C30 120.2(5)
C32 C31 H31 119.9
C30 C31 H31 119.9
C33 C32 C31 120.8(5)
C33 C32 H32 119.6
C31 C32 H32 119.6
C32 C33 C34 120.0(5)
C32 C33 H33 120.0
C34 C33 H33 120.0
C33 C34 C35 119.9(5)
C33 C34 H34 120.0
C35 C34 H34 120.0
C34 C35 C30 120.0(5)
C34 C35 H35 120.0
C30 C35 H35 120.0
C41 C36 C37 118.8(5)
C41 C36 P3 122.3(4)
C37 C36 P3 118.9(4)
C38 C37 C36 120.8(5)
C38 C37 H37 119.6
C36 C37 H37 119.6
C37 C38 C39 119.9(5)
C37 C38 H38 120.0
C39 C38 H38 120.0
C40 C39 C38 119.3(5)
C40 C39 H39 120.3
C38 C39 H39 120.3
C39 C40 C41 120.8(5)
C39 C40 H40 119.6
C41 C40 H40 119.6
C36 C41 C40 120.4(5)
C36 C41 H41 119.8
C40 C41 H41 119.8
C47 C42 C43 118.5(5)
C47 C42 P4 126.3(4)
C43 C42 P4 114.4(4)
C44 C43 C42 121.2(5)
C44 C43 H43 119.4
C42 C43 H43 119.4
C45 C44 C43 119.7(5)
C45 C44 H44 120.1
C43 C44 H44 120.1
C44 C45 C46 120.4(5)
C44 C45 H45 119.8
C46 C45 H45 119.8
C45 C46 C47 120.4(5)
C45 C46 H46 119.8
C47 C46 H46 119.8
C46 C47 C42 119.7(5)
C46 C47 H47 120.2
C42 C47 H47 120.2
C53 C48 C49 118.2(5)
C53 C48 P4 117.7(4)
C49 C48 P4 124.0(4)
C50 C49 C48 120.4(6)
C50 C49 H49 119.8
C48 C49 H49 119.8
C51 C50 C49 120.7(6)
C51 C50 H50 119.6
C49 C50 H50 119.6
C50 C51 C52 119.2(5)
C50 C51 H51 120.4
C52 C51 H51 120.4
C51 C52 C53 120.8(6)
C51 C52 H52 119.6
C53 C52 H52 119.6
C52 C53 C48 120.6(6)
C52 C53 H53 119.7
C48 C53 H53 119.7
Si1 C54 H54A 109.5
Si1 C54 H54B 109.5
H54A C54 H54B 109.5
Si1 C54 H54C 109.5
H54A C54 H54C 109.5
H54B C54 H54C 109.5
Si1 C55 H55A 109.5
Si1 C55 H55B 109.5
H55A C55 H55B 109.5
Si1 C55 H55C 109.5
H55A C55 H55C 109.5
H55B C55 H55C 109.5
Si1 C56 H56A 109.5
Si1 C56 H56B 109.5
H56A C56 H56B 109.5
Si1 C56 H56C 109.5
H56A C56 H56C 109.5
H56B C56 H56C 109.5
N3 C57 H57A 109.5
N3 C57 H57B 109.5
H57A C57 H57B 109.5
N3 C57 H57C 109.5
H57A C57 H57C 109.5
H57B C57 H57C 109.5
N3 C58 H58A 109.5
N3 C58 H58B 109.5
H58A C58 H58B 109.5
N3 C58 H58C 109.5
H58A C58 H58C 109.5
H58B C58 H58C 109.5
N4 C59 H59A 109.5
N4 C59 H59B 109.5
H59A C59 H59B 109.5
N4 C59 H59C 109.5
H59A C59 H59C 109.5
H59B C59 H59C 109.5
N4 C60 H60A 109.5
N4 C60 H60B 109.5
H60A C60 H60B 109.5
N4 C60 H60C 109.5
H60A C60 H60C 109.5
H60B C60 H60C 109.5
C62 C61 H61A 109.5
C62 C61 H61B 109.5
H61A C61 H61B 109.5
C62 C61 H61C 109.5
H61A C61 H61C 109.5
H61B C61 H61C 109.5
C61 C62 O2 99.5(9)
C61 C62 H62A 111.9
O2 C62 H62A 111.9
C61 C62 H62B 111.9
O2 C62 H62B 111.9
H62A C62 H62B 109.6
O2 C63 C64 105.8(11)
O2 C63 H63A 110.6
C64 C63 H63A 110.6
O2 C63 H63B 110.6
C64 C63 H63B 110.6
H63A C63 H63B 108.7
C63 C64 H64A 109.5
C63 C64 H64B 109.5
H64A C64 H64B 109.5
C63 C64 H64C 109.5
H64A C64 H64C 109.5
H64B C64 H64C 109.5
P2 N1 Si2 127.7(2)
P2 N1 Hf2 105.0(2)
Si2 N1 Hf2 126.9(2)
P4 N2 Si1 127.4(2)
P4 N2 Hf1 105.6(2)
Si1 N2 Hf1 126.8(2)
C57 N3 C58 109.0(4)
C57 N3 Hf1 128.8(4)
C58 N3 Hf1 122.2(4)
C59 N4 C60 108.6(4)
C59 N4 Hf2 122.1(4)
C60 N4 Hf2 129.4(4)
Hf1 O1 Hf2 103.07(13)
C63 O2 C62 108.5(8)
C1 P1 C3 119.5(2)
C1 P1 C9 113.4(2)
C3 P1 C9 104.1(2)
C1 P1 S1 107.53(17)
C3 P1 S1 105.93(17)
C9 P1 S1 105.37(17)
N1 P2 C1 106.0(2)
N1 P2 C21 109.5(2)
C1 P2 C21 113.3(2)
N1 P2 C15 109.3(2)
C1 P2 C15 113.4(2)
C21 P2 C15 105.4(2)
C2 P3 C30 119.9(2)
C2 P3 C36 113.5(2)
C30 P3 C36 103.1(2)
C2 P3 S2 106.52(16)
C30 P3 S2 105.34(17)
C36 P3 S2 107.69(18)
N2 P4 C2 106.0(2)
N2 P4 C42 105.7(2)
C2 P4 C42 115.3(2)
N2 P4 C48 107.2(2)
C2 P4 C48 114.2(2)
C42 P4 C48 107.8(2)
P1 S1 Hf1 81.41(5)
P3 S2 Hf2 81.42(5)
N2 Si1 C56 109.2(3)
N2 Si1 C55 110.5(3)
C56 Si1 C55 108.9(3)
N2 Si1 C54 113.5(2)
C56 Si1 C54 108.3(3)
C55 Si1 C54 106.3(3)
N1 Si2 C27 110.1(2)
N1 Si2 C29 108.1(2)
C27 Si2 C29 109.6(3)
N1 Si2 C28 114.0(2)
C27 Si2 C28 107.5(3)
C29 Si2 C28 107.5(3)

loop_
_geom_bond_atom_site_label_1
_geom_bond_atom_site_label_2
_geom_bond_distance
Hf1 O1 1.956(4)
Hf1 N3 2.053(4)
Hf1 N2 2.162(4)
Hf1 C1 2.388(5)
Hf1 S1 2.6183(14)
Hf1 C2 2.725(4)
Hf1 Hf2 3.0648(3)
Hf2 O1 1.958(4)
Hf2 N4 2.046(4)
Hf2 N1 2.178(4)
Hf2 C2 2.363(4)
Hf2 S2 2.6207(14)
Hf2 C1 2.707(4)
C1 P1 1.707(5)
C1 P2 1.721(5)
C2 P3 1.707(5)
C2 P4 1.726(5)
C3 C8 1.385(8)
C3 C4 1.399(7)
C3 P1 1.826(5)
C4 C5 1.374(8)
C4 H4 0.9500
C5 C6 1.394(10)
C5 H5 0.9500
C6 C7 1.373(9)
C6 H6 0.9500
C7 C8 1.401(8)
C7 H7 0.9500
C8 H8 0.9500
C9 C10 1.385(7)
C9 C14 1.394(7)
C9 P1 1.836(5)
C10 C11 1.397(7)
C10 H10 0.9500
C11 C12 1.385(8)
C11 H11 0.9500
C12 C13 1.379(8)
C12 H12 0.9500
C13 C14 1.388(7)
C13 H13 0.9500
C14 H14 0.9500
C15 C16 1.377(7)
C15 C20 1.394(7)
C15 P2 1.842(5)
C16 C17 1.377(9)
C16 H16 0.9500
C17 C18 1.387(9)
C17 H17 0.9500
C18 C19 1.362(10)
C18 H18 0.9500
C19 C20 1.375(8)
C19 H19 0.9500
C20 H20 0.9500
C21 C26 1.381(7)
C21 C22 1.400(7)
C21 P2 1.818(5)
C22 C23 1.389(7)
C22 H22 0.9500
C23 C24 1.381(8)
C23 H23 0.9500
C24 C25 1.383(8)
C24 H24 0.9500
C25 C26 1.382(8)
C25 H25 0.9500
C26 H26 0.9500
C27 Si2 1.868(6)
C27 H27A 0.9800
C27 H27B 0.9800
C27 H27C 0.9800
C28 Si2 1.880(6)
C28 H28A 0.9800
C28 H28B 0.9800
C28 H28C 0.9800
C29 Si2 1.871(6)
C29 H29A 0.9800
C29 H29B 0.9800
C29 H29C 0.9800
C30 C35 1.394(7)
C30 C31 1.396(7)
C30 P3 1.818(5)
C31 C32 1.374(8)
C31 H31 0.9500
C32 C33 1.369(9)
C32 H32 0.9500
C33 C34 1.386(8)
C33 H33 0.9500
C34 C35 1.389(7)
C34 H34 0.9500
C35 H35 0.9500
C36 C41 1.388(7)
C36 C37 1.404(7)
C36 P3 1.831(5)
C37 C38 1.387(7)
C37 H37 0.9500
C38 C39 1.396(8)
C38 H38 0.9500
C39 C40 1.386(9)
C39 H39 0.9500
C40 C41 1.393(8)
C40 H40 0.9500
C41 H41 0.9500
C42 C47 1.399(7)
C42 C43 1.401(7)
C42 P4 1.826(5)
C43 C44 1.387(8)
C43 H43 0.9500
C44 C45 1.368(8)
C44 H44 0.9500
C45 C46 1.386(8)
C45 H45 0.9500
C46 C47 1.398(8)
C46 H46 0.9500
C47 H47 0.9500
C48 C53 1.388(7)
C48 C49 1.392(7)
C48 P4 1.832(5)
C49 C50 1.389(8)
C49 H49 0.9500
C50 C51 1.368(9)
C50 H50 0.9500
C51 C52 1.376(9)
C51 H51 0.9500
C52 C53 1.381(8)
C52 H52 0.9500
C53 H53 0.9500
C54 Si1 1.872(6)
C54 H54A 0.9800
C54 H54B 0.9800
C54 H54C 0.9800
C55 Si1 1.865(6)
C55 H55A 0.9800
C55 H55B 0.9800
C55 H55C 0.9800
C56 Si1 1.858(7)
C56 H56A 0.9800
C56 H56B 0.9800
C56 H56C 0.9800
C57 N3 1.460(7)
C57 H57A 0.9800
C57 H57B 0.9800
C57 H57C 0.9800
C58 N3 1.482(7)
C58 H58A 0.9800
C58 H58B 0.9800
C58 H58C 0.9800
C59 N4 1.459(7)
C59 H59A 0.9800
C59 H59B 0.9800
C59 H59C 0.9800
C60 N4 1.467(7)
C60 H60A 0.9800
C60 H60B 0.9800
C60 H60C 0.9800
C61 C62 1.493(13)
C61 H61A 0.9800
C61 H61B 0.9800
C61 H61C 0.9800
C62 O2 1.554(11)
C62 H62A 0.9900
C62 H62B 0.9900
C63 O2 1.386(12)
C63 C64 1.472(14)
C63 H63A 0.9900
C63 H63B 0.9900
C64 H64A 0.9800
C64 H64B 0.9800
C64 H64C 0.9800
N1 P2 1.631(4)
N1 Si2 1.744(4)
N2 P4 1.633(4)
N2 Si1 1.755(4)
P1 S1 2.0444(17)
P3 S2 2.0404(17)
